data_4071546
loop_
_publ_author_name
'Zhang, Li'
'Sung, Herman Ho-Yung'
'Williams, Ian Duncan'
'Lin, Zhenyang'
'Jia, Guochen'

_publ_section_title
;
 Reactions of Cp*RuCl(COD) with Alkynes: Isolation of Dinuclear
 Metallacyclopentatriene Complexes
;
_journal_issue 19
_journal_name_full Organometallics
_journal_page_first 5122
_journal_paper_doi 10.1021/om8002202
_journal_volume 27
_journal_year 2008
_chemical_formula_sum 'C50.5 H54 B Cl Ru'
_chemical_formula_weight 808.27
_chemical_name_systematic
; 
 ? 
;
_space_group_IT_number 2
_symmetry_cell_setting triclinic
_symmetry_space_group_name_Hall '-P 1'
_symmetry_space_group_name_H-M 'P -1'
_atom_sites_solution_hydrogens geom
_atom_sites_solution_primary direct
_atom_sites_solution_secondary difmap
_audit_creation_method SHELXL-97
_cell_angle_alpha 96.154(2)
_cell_angle_beta 101.260(2)
_cell_angle_gamma 94.707(2)
_cell_formula_units_Z 4
_cell_length_a 11.9964(3)
_cell_length_b 17.8392(4)
_cell_length_c 19.5444(5)
_cell_measurement_temperature 173(2)
_cell_volume 4055.66(18)
_computing_structure_refinement 'SHELXL-97 (Sheldrick, 1997)'
_computing_structure_solution 'SHELXS-97 (Sheldrick, 1990)'
_diffrn_ambient_temperature 173(2)
_diffrn_measured_fraction_theta_full 0.958
_diffrn_measured_fraction_theta_max 0.957
_diffrn_radiation_monochromator graphite
_diffrn_radiation_source 'fine-focus sealed tube'
_diffrn_radiation_type CuK\a
_diffrn_radiation_wavelength 1.54178
_diffrn_reflns_av_R_equivalents 0.0269
_diffrn_reflns_av_sigmaI/netI 0.0323
_diffrn_reflns_limit_h_max 14
_diffrn_reflns_limit_h_min -14
_diffrn_reflns_limit_k_max 21
_diffrn_reflns_limit_k_min -21
_diffrn_reflns_limit_l_max 23
_diffrn_reflns_limit_l_min -23
_diffrn_reflns_number 29879
_diffrn_reflns_theta_full 67.00
_diffrn_reflns_theta_max 67.50
_diffrn_reflns_theta_min 4.65
_exptl_absorpt_coefficient_mu 3.980
_exptl_absorpt_correction_T_max 1.00
_exptl_absorpt_correction_T_min 0.66
_exptl_absorpt_correction_type multi-scan
_exptl_absorpt_process_details SADABS
_exptl_crystal_colour colorless
_exptl_crystal_density_diffrn 1.325
_exptl_crystal_density_method 'not measured'
_exptl_crystal_description prism
_exptl_crystal_F_000 1692
_exptl_crystal_size_max 0.30
_exptl_crystal_size_mid 0.20
_exptl_crystal_size_min 0.15
_refine_diff_density_max 0.800
_refine_diff_density_min -0.932
_refine_diff_density_rms 0.077
_refine_ls_extinction_method none
_refine_ls_goodness_of_fit_ref 1.011
_refine_ls_hydrogen_treatment constr
_refine_ls_matrix_type full
_refine_ls_number_parameters 945
_refine_ls_number_reflns 14006
_refine_ls_number_restraints 6
_refine_ls_restrained_S_all 1.018
_refine_ls_R_factor_all 0.0527
_refine_ls_R_factor_gt 0.0429
_refine_ls_shift/su_max 0.002
_refine_ls_shift/su_mean 0.000
_refine_ls_structure_factor_coef Fsqd
_refine_ls_weighting_details 'calc w=1/[\s^2^(Fo^2^)+(0.0950P)^2^+0.0000P] where P=(Fo^2^+2Fc^2^)/3'
_refine_ls_weighting_scheme calc
_refine_ls_wR_factor_gt 0.1175
_refine_ls_wR_factor_ref 0.1246
_reflns_number_gt 11230
_reflns_number_total 14006
_reflns_threshold_expression >2sigma(I)
_cod_data_source_file om8002202_si_001.cif
_cod_data_source_block 2BPh4_zhli20
_cod_depositor_comments
;
The following automatic conversions were performed:

'_symmetry_cell_setting' value 'Triclinic' changed to 'triclinic'
according to /home/saulius/struct/CIF-dictionaries/cif_core.dic
dictionary named 'cif_core.dic' version 2.4.1 from 2010-06-29.

Automatic conversion script
Id: cif_fix_values 1715 2011-07-08 13:25:40Z adriana 
;
_cod_original_cell_volume 4055.66(17)
_cod_original_sg_symbol_H-M P-1
_cod_original_formula_sum 'C50.50 H54 B Cl Ru'
_cod_database_code 4071546

loop_
_symmetry_equiv_pos_as_xyz
'x, y, z'
'-x, -y, -z'

loop_
_atom_site_label
_atom_site_type_symbol
_atom_site_fract_x
_atom_site_fract_y
_atom_site_fract_z
_atom_site_U_iso_or_equiv
_atom_site_adp_type
_atom_site_occupancy
_atom_site_symmetry_multiplicity
_atom_site_calc_flag
_atom_site_refinement_flags
_atom_site_disorder_assembly
_atom_site_disorder_group
Ru1 Ru 0.83195(2) -0.001034(13) 0.743087(11) 0.03910(9) Uani 1 1 d . . .
Ru2 Ru 0.317576(16) 0.537361(12) 0.831724(11) 0.03443(8) Uani 1 1 d . . .
B1 B 0.0152(3) 0.2467(2) 0.04197(17) 0.0362(7) Uani 1 1 d . . .
B2 B 0.7191(3) 0.2493(2) 0.43504(17) 0.0400(7) Uani 1 1 d . . .
C1 C 0.7450(4) 0.0175(2) 0.63636(18) 0.0604(10) Uani 1 1 d . . .
C2 C 0.7684(3) -0.0562(2) 0.63595(16) 0.0491(8) Uani 1 1 d . . .
C3 C 0.8887(4) -0.0601(2) 0.65627(17) 0.0577(9) Uani 1 1 d . . .
C4 C 0.9370(3) 0.0233(3) 0.66868(17) 0.0624(11) Uani 1 1 d . . .
C5 C 0.8430(4) 0.0648(2) 0.65590(19) 0.0618(10) Uani 1 1 d . . .
C6 C 0.6241(4) 0.0399(4) 0.6135(2) 0.0858(15) Uani 1 1 d . . .
H6A H 0.6090 0.0442 0.5630 0.129 Uiso 1 1 calc R . .
H6B H 0.6173 0.0888 0.6397 0.129 Uiso 1 1 calc R . .
H6C H 0.5684 0.0011 0.6231 0.129 Uiso 1 1 calc R . .
C7 C 0.6842(5) -0.1275(4) 0.6131(3) 0.0926(18) Uani 1 1 d . . .
H7A H 0.6712 -0.1402 0.5620 0.139 Uiso 1 1 calc R . .
H7B H 0.6116 -0.1184 0.6268 0.139 Uiso 1 1 calc R . .
H7C H 0.7157 -0.1696 0.6360 0.139 Uiso 1 1 calc R . .
C8 C 0.9572(6) -0.1238(3) 0.6610(3) 0.0922(17) Uani 1 1 d . . .
H8A H 0.9720 -0.1407 0.6146 0.138 Uiso 1 1 calc R . .
H8B H 0.9158 -0.1655 0.6776 0.138 Uiso 1 1 calc R . .
H8C H 1.0300 -0.1080 0.6942 0.138 Uiso 1 1 calc R . .
C9 C 1.0623(4) 0.0489(4) 0.6886(3) 0.0919(16) Uani 1 1 d . . .
H9A H 1.0916 0.0561 0.6461 0.138 Uiso 1 1 calc R . .
H9B H 1.1023 0.0104 0.7128 0.138 Uiso 1 1 calc R . .
H9C H 1.0749 0.0969 0.7198 0.138 Uiso 1 1 calc R . .
C10 C 0.8504(5) 0.1510(3) 0.6606(3) 0.0811(14) Uani 1 1 d . . .
H10I H 0.8543 0.1664 0.6144 0.122 Uiso 1 1 calc R . .
H10J H 0.9190 0.1733 0.6949 0.122 Uiso 1 1 calc R . .
H10K H 0.7825 0.1687 0.6754 0.122 Uiso 1 1 calc R . .
C11 C 0.7178(3) 0.0315(2) 0.81881(16) 0.0480(8) Uani 1 1 d . A .
C12 C 0.7254(3) -0.0485(2) 0.81225(17) 0.0489(8) Uani 1 1 d . . .
H12A H 0.6572 -0.0823 0.7995 0.059 Uiso 1 1 calc R . .
C13 C 0.8319(4) -0.0782(2) 0.82426(18) 0.0547(9) Uani 1 1 d . . .
H13A H 0.8348 -0.1315 0.8200 0.066 Uiso 1 1 calc R . .
C14 C 0.9336(3) -0.0290(2) 0.84251(18) 0.0544(9) Uani 1 1 d . . .
H14A H 1.0054 -0.0489 0.8509 0.065 Uiso 1 1 calc R . .
C15 C 0.9287(3) 0.0494(2) 0.84824(17) 0.0539(9) Uani 1 1 d . . .
H15A H 0.9974 0.0827 0.8606 0.065 Uiso 1 1 calc R . .
C16 C 0.8226(4) 0.0794(2) 0.83585(17) 0.0534(8) Uani 1 1 d . . .
H16A H 0.8211 0.1328 0.8389 0.064 Uiso 1 1 calc R . .
C17 C 0.6070(4) 0.0627(3) 0.80624(19) 0.0627(10) Uani 1 1 d . . .
C21 C 0.3097(5) 0.1484(4) 0.8480(3) 0.0876(15) Uani 1 1 d . . .
C25 C 0.5167(6) 0.1708(3) 0.7712(3) 0.0957(18) Uani 1 1 d . . .
C26 C 0.4197(4) 0.1204(3) 0.7223(2) 0.0656(10) Uani 1 1 d . A .
C18A C 0.5753(5) 0.1332(4) 0.8308(3) 0.0523(13) Uiso 0.60 1 d P A 1
C19A C 0.4835(5) 0.1228(4) 0.8763(3) 0.0518(13) Uiso 0.60 1 d P A 1
C20A C 0.4102(6) 0.1904(4) 0.8885(4) 0.0670(17) Uiso 0.60 1 d P A 1
C22A C 0.3763(6) 0.0751(4) 0.8305(3) 0.0559(14) Uiso 0.60 1 d P A 1
C23A C 0.3934(6) 0.0530(5) 0.7564(4) 0.0640(16) Uiso 0.60 1 d P A 1
C24A C 0.5011(6) 0.0130(4) 0.7656(4) 0.0572(14) Uiso 0.60 1 d P A 1
C18B C 0.5038(7) 0.0319(5) 0.8113(5) 0.0492(18) Uiso 0.40 1 d P A 2
C19B C 0.4471(8) 0.0762(6) 0.8624(5) 0.0497(19) Uiso 0.40 1 d P A 2
C20B C 0.3163(10) 0.0709(7) 0.8530(6) 0.068(3) Uiso 0.40 1 d P A 2
C22B C 0.4540(9) 0.1610(6) 0.8507(6) 0.062(2) Uiso 0.40 1 d P A 2
C23B C 0.4288(9) 0.0313(6) 0.7373(5) 0.055(2) Uiso 0.40 1 d P A 2
C24B C 0.6126(7) 0.1441(5) 0.7915(5) 0.0499(19) Uiso 0.40 1 d P A 2
C31 C 0.3600(3) 0.45384(19) 0.90442(18) 0.0451(7) Uani 1 1 d . . .
C32 C 0.3358(3) 0.5210(2) 0.94206(16) 0.0437(7) Uani 1 1 d . . .
C33 C 0.4167(3) 0.5819(2) 0.93568(17) 0.0465(7) Uani 1 1 d . . .
C34 C 0.4917(2) 0.5514(2) 0.89351(17) 0.0428(7) Uani 1 1 d . . .
C35 C 0.4578(3) 0.4725(2) 0.87403(17) 0.0445(7) Uani 1 1 d . . .
C36 C 0.2976(4) 0.3767(3) 0.9003(3) 0.0715(12) Uani 1 1 d . . .
H36A H 0.3340 0.3511 0.9395 0.107 Uiso 1 1 calc R . .
H36B H 0.3003 0.3468 0.8557 0.107 Uiso 1 1 calc R . .
H36C H 0.2179 0.3816 0.9032 0.107 Uiso 1 1 calc R . .
C37 C 0.2442(3) 0.5268(3) 0.9840(2) 0.0657(11) Uani 1 1 d . . .
H37A H 0.2743 0.5171 1.0323 0.098 Uiso 1 1 calc R . .
H37B H 0.1791 0.4893 0.9625 0.098 Uiso 1 1 calc R . .
H37C H 0.2193 0.5778 0.9848 0.098 Uiso 1 1 calc R . .
C38 C 0.4234(4) 0.6623(3) 0.9696(2) 0.0712(12) Uani 1 1 d . . .
H38A H 0.4733 0.6680 1.0164 0.107 Uiso 1 1 calc R . .
H38B H 0.3468 0.6745 0.9740 0.107 Uiso 1 1 calc R . .
H38C H 0.4546 0.6967 0.9406 0.107 Uiso 1 1 calc R . .
C39 C 0.5911(3) 0.5956(3) 0.8746(3) 0.0683(12) Uani 1 1 d . . .
H39A H 0.6602 0.5936 0.9103 0.102 Uiso 1 1 calc R . .
H39B H 0.5754 0.6485 0.8725 0.102 Uiso 1 1 calc R . .
H39C H 0.6023 0.5735 0.8286 0.102 Uiso 1 1 calc R . .
C40 C 0.5173(4) 0.4181(3) 0.8341(2) 0.0667(10) Uani 1 1 d . . .
H40A H 0.5764 0.3978 0.8670 0.100 Uiso 1 1 calc R . .
H40B H 0.5528 0.4443 0.8010 0.100 Uiso 1 1 calc R . .
H40C H 0.4618 0.3764 0.8081 0.100 Uiso 1 1 calc R . .
C41 C 0.2124(3) 0.48630(19) 0.72527(16) 0.0416(7) Uani 1 1 d . B .
C42 C 0.1401(3) 0.5097(2) 0.77173(17) 0.0458(7) Uani 1 1 d . . .
H42A H 0.0833 0.4740 0.7808 0.055 Uiso 1 1 calc R . .
C43 C 0.1518(3) 0.5849(2) 0.80433(18) 0.0482(8) Uani 1 1 d . . .
H43A H 0.1014 0.6003 0.8338 0.058 Uiso 1 1 calc R . .
C44 C 0.2384(3) 0.6370(2) 0.79307(19) 0.0530(8) Uani 1 1 d . . .
H44A H 0.2470 0.6878 0.8154 0.064 Uiso 1 1 calc R . .
C45 C 0.3127(3) 0.6146(2) 0.74866(17) 0.0463(7) Uani 1 1 d . . .
H45A H 0.3714 0.6499 0.7411 0.056 Uiso 1 1 calc R . .
C46 C 0.2989(3) 0.5399(2) 0.71596(16) 0.0442(7) Uani 1 1 d . . .
H46A H 0.3495 0.5249 0.6865 0.053 Uiso 1 1 calc R . .
C47 C 0.1946(3) 0.4092(2) 0.68662(17) 0.0477(7) Uani 1 1 d . . .
C50 C 0.2826(4) 0.3053(3) 0.5239(3) 0.0822(14) Uani 1 1 d D . .
C53 C 0.0815(4) 0.2941(2) 0.6212(2) 0.0631(10) Uani 1 1 d . . .
C56 C 0.1723(4) 0.2535(3) 0.6610(2) 0.0686(11) Uani 1 1 d . B .
C48A C 0.2820(4) 0.3742(3) 0.6547(2) 0.0502(9) Uiso 0.80 1 d P B 1
C49A C 0.2370(4) 0.3685(3) 0.5748(2) 0.0530(10) Uiso 0.80 1 d P B 1
C51A C 0.1686(5) 0.2625(3) 0.5068(3) 0.0681(13) Uiso 0.80 1 d P B 1
C52A C 0.1186(4) 0.3210(3) 0.5549(2) 0.0525(10) Uiso 0.80 1 d P B 1
C54A C 0.0883(3) 0.3701(3) 0.6688(2) 0.0467(9) Uiso 0.80 1 d P B 1
C55A C 0.2909(4) 0.2946(3) 0.6784(3) 0.0610(11) Uiso 0.80 1 d P B 1
C48B C 0.2041(14) 0.3931(10) 0.6086(9) 0.045(3) Uiso 0.20 1 d P B 2
C49B C 0.2954(14) 0.3404(10) 0.5951(9) 0.045(3) Uiso 0.20 1 d P B 2
C51B C 0.264(2) 0.2198(14) 0.5595(13) 0.083(7) Uiso 0.20 1 d PD B 2
C52B C 0.2801(16) 0.2667(11) 0.6286(10) 0.054(4) Uiso 0.20 1 d PD B 2
C54B C 0.1939(14) 0.3428(11) 0.7160(9) 0.049(4) Uiso 0.20 1 d P B 2
C55B C 0.0820(18) 0.3526(13) 0.5764(12) 0.063(5) Uiso 0.20 1 d P B 2
C61 C 0.1159(2) 0.18970(17) 0.04135(14) 0.0363(6) Uani 1 1 d . . .
C62 C 0.0897(3) 0.11265(18) 0.01387(15) 0.0390(6) Uani 1 1 d . . .
H62A H 0.0117 0.0926 0.0002 0.047 Uiso 1 1 calc R . .
C63 C 0.1733(3) 0.06465(19) 0.00584(17) 0.0460(7) Uani 1 1 d . . .
H63A H 0.1516 0.0134 -0.0142 0.055 Uiso 1 1 calc R . .
C64 C 0.2880(3) 0.0914(2) 0.02693(18) 0.0510(8) Uani 1 1 d . . .
H64A H 0.3453 0.0586 0.0223 0.061 Uiso 1 1 calc R . .
C65 C 0.3175(3) 0.1665(2) 0.05479(18) 0.0475(7) Uani 1 1 d . . .
H65A H 0.3958 0.1857 0.0693 0.057 Uiso 1 1 calc R . .
C66 C 0.2332(3) 0.21413(19) 0.06168(16) 0.0426(7) Uani 1 1 d . . .
H66A H 0.2560 0.2655 0.0810 0.051 Uiso 1 1 calc R . .
C67 C 0.0636(2) 0.32773(17) 0.09165(15) 0.0365(6) Uani 1 1 d . . .
C68 C 0.1236(3) 0.33076(19) 0.16148(16) 0.0409(6) Uani 1 1 d . . .
H68A H 0.1398 0.2845 0.1794 0.049 Uiso 1 1 calc R . .
C69 C 0.1605(3) 0.3988(2) 0.20581(17) 0.0475(8) Uani 1 1 d . . .
H69A H 0.1991 0.3981 0.2530 0.057 Uiso 1 1 calc R . .
C70 C 0.1406(3) 0.46728(19) 0.18065(19) 0.0480(8) Uani 1 1 d . . .
H70A H 0.1648 0.5137 0.2105 0.058 Uiso 1 1 calc R . .
C71 C 0.0858(3) 0.46724(19) 0.11234(18) 0.0458(7) Uani 1 1 d . . .
H71A H 0.0735 0.5140 0.0945 0.055 Uiso 1 1 calc R . .
C72 C 0.0479(3) 0.39899(18) 0.06864(16) 0.0397(6) Uani 1 1 d . . .
H72A H 0.0100 0.4008 0.0215 0.048 Uiso 1 1 calc R . .
C73 C -0.0919(3) 0.20437(18) 0.07079(17) 0.0401(6) Uani 1 1 d . . .
C74 C -0.1808(3) 0.1571(2) 0.0263(2) 0.0537(8) Uani 1 1 d . . .
H74A H -0.1807 0.1502 -0.0226 0.064 Uiso 1 1 calc R . .
C75 C -0.2699(3) 0.1193(2) 0.0497(3) 0.0651(10) Uani 1 1 d . . .
H75A H -0.3283 0.0877 0.0168 0.078 Uiso 1 1 calc R . .
C76 C -0.2740(4) 0.1274(2) 0.1198(3) 0.0668(11) Uani 1 1 d . . .
H76A H -0.3356 0.1029 0.1358 0.080 Uiso 1 1 calc R . .
C77 C -0.1856(4) 0.1721(2) 0.1665(2) 0.0589(9) Uani 1 1 d . . .
H77A H -0.1851 0.1774 0.2155 0.071 Uiso 1 1 calc R . .
C78 C -0.0290(3) 0.26335(17) -0.03999(15) 0.0385(6) Uani 1 1 d . . .
C79 C 0.0394(3) 0.2566(2) -0.08986(16) 0.0463(7) Uani 1 1 d . . .
H79A H 0.1127 0.2396 -0.0769 0.056 Uiso 1 1 calc R . .
C80 C 0.0038(4) 0.2739(2) -0.15819(19) 0.0620(10) Uani 1 1 d . . .
H80A H 0.0522 0.2678 -0.1911 0.074 Uiso 1 1 calc R . .
C81 C -0.1014(4) 0.3000(3) -0.1780(2) 0.0705(12) Uani 1 1 d . . .
H81A H -0.1254 0.3126 -0.2243 0.085 Uiso 1 1 calc R . .
C82 C -0.1714(4) 0.3075(2) -0.1301(2) 0.0674(11) Uani 1 1 d . . .
H82A H -0.2443 0.3250 -0.1433 0.081 Uiso 1 1 calc R . .
C83 C -0.1358(3) 0.2897(2) -0.06286(18) 0.0531(8) Uani 1 1 d . . .
H83A H -0.1853 0.2955 -0.0306 0.064 Uiso 1 1 calc R . .
C84 C 0.6941(3) 0.27452(19) 0.51417(16) 0.0422(7) Uani 1 1 d . . .
C85 C 0.7726(3) 0.3186(2) 0.56816(17) 0.0517(8) Uani 1 1 d . . .
H85A H 0.8420 0.3399 0.5581 0.062 Uiso 1 1 calc R . .
C86 C 0.7540(4) 0.3332(3) 0.63679(19) 0.0639(10) Uani 1 1 d . . .
H86A H 0.8086 0.3656 0.6714 0.077 Uiso 1 1 calc R . .
C87 C 0.6587(4) 0.3010(3) 0.6537(2) 0.0688(11) Uani 1 1 d . . .
H87A H 0.6475 0.3090 0.7006 0.083 Uiso 1 1 calc R . .
C88 C 0.5780(3) 0.2568(3) 0.6025(2) 0.0640(11) Uani 1 1 d . . .
H88A H 0.5102 0.2347 0.6139 0.077 Uiso 1 1 calc R . .
C89 C 0.5954(3) 0.2440(2) 0.53369(19) 0.0536(8) Uani 1 1 d . . .
H89A H 0.5382 0.2136 0.4990 0.064 Uiso 1 1 calc R . .
C90 C 0.6072(2) 0.24928(18) 0.37153(16) 0.0396(6) Uani 1 1 d . . .
C91 C 0.5987(3) 0.20621(19) 0.30590(16) 0.0434(7) Uani 1 1 d . . .
H91A H 0.6564 0.1741 0.3001 0.052 Uiso 1 1 calc R . .
C92 C 0.5100(3) 0.2084(2) 0.24915(17) 0.0504(8) Uani 1 1 d . . .
H92A H 0.5079 0.1780 0.2058 0.061 Uiso 1 1 calc R . .
C93 C 0.4241(3) 0.2547(2) 0.2553(2) 0.0570(9) Uani 1 1 d . . .
H93A H 0.3633 0.2567 0.2165 0.068 Uiso 1 1 calc R . .
C94 C 0.4291(3) 0.2980(2) 0.3194(2) 0.0548(9) Uani 1 1 d . . .
H94A H 0.3706 0.3295 0.3248 0.066 Uiso 1 1 calc R . .
C95 C 0.5194(3) 0.2955(2) 0.37594(18) 0.0476(7) Uani 1 1 d . . .
H95A H 0.5214 0.3263 0.4190 0.057 Uiso 1 1 calc R . .
C96 C 0.7578(3) 0.16375(19) 0.44179(15) 0.0402(7) Uani 1 1 d . . .
C97 C 0.6793(3) 0.0987(2) 0.42528(18) 0.0508(8) Uani 1 1 d . . .
H97A H 0.6029 0.1033 0.4027 0.061 Uiso 1 1 calc R . .
C98 C 0.7090(4) 0.0270(2) 0.4408(2) 0.0576(9) Uani 1 1 d . . .
H98A H 0.6532 -0.0158 0.4287 0.069 Uiso 1 1 calc R . .
C99 C 0.8188(4) 0.0189(2) 0.47360(18) 0.0578(9) Uani 1 1 d . . .
H99A H 0.8390 -0.0292 0.4853 0.069 Uiso 1 1 calc R . .
C100 C 0.8983(3) 0.0805(2) 0.48915(19) 0.0574(9) Uani 1 1 d . . .
H10A H 0.9749 0.0749 0.5106 0.069 Uiso 1 1 calc R . .
C101 C 0.8686(3) 0.1518(2) 0.47393(17) 0.0485(8) Uani 1 1 d . . .
H10B H 0.9258 0.1939 0.4859 0.058 Uiso 1 1 calc R . .
C102 C 0.8192(2) 0.3074(2) 0.41499(15) 0.0408(7) Uani 1 1 d . . .
C103 C 0.8908(3) 0.2812(2) 0.37185(17) 0.0475(7) Uani 1 1 d . . .
H10C H 0.8833 0.2286 0.3553 0.057 Uiso 1 1 calc R . .
C104 C 0.9738(3) 0.3298(3) 0.3519(2) 0.0617(10) Uani 1 1 d . . .
H10D H 1.0207 0.3100 0.3219 0.074 Uiso 1 1 calc R . .
C105 C 0.9867(3) 0.4053(3) 0.3757(2) 0.0625(10) Uani 1 1 d . . .
H10E H 1.0438 0.4383 0.3633 0.075 Uiso 1 1 calc R . .
C106 C 0.9165(3) 0.4330(2) 0.4175(2) 0.0583(9) Uani 1 1 d . . .
H10F H 0.9251 0.4856 0.4343 0.070 Uiso 1 1 calc R . .
C107 C 0.8328(3) 0.3852(2) 0.43588(17) 0.0478(7) Uani 1 1 d . . .
H10G H 0.7833 0.4063 0.4635 0.057 Uiso 1 1 calc R . .
C108 C -0.0982(3) 0.2090(2) 0.14204(18) 0.0481(7) Uani 1 1 d . . .
H10H H -0.0389 0.2393 0.1754 0.058 Uiso 1 1 calc R . .
C1S C 0.5882(7) 0.4652(5) 0.5828(5) 0.128(2) Uiso 1 1 d D . .
Cl1A Cl 0.58426(17) 0.48748(12) 0.67601(11) 0.0746(5) Uiso 0.60 1 d PD . .
Cl2A Cl 0.7107(6) 0.5268(4) 0.5756(4) 0.198(2) Uiso 0.60 1 d PD . .
Cl1B Cl 0.5579(9) 0.4986(6) 0.6425(6) 0.205(4) Uiso 0.40 1 d PD . .
Cl2B Cl 0.6676(3) 0.5218(2) 0.5498(2) 0.0873(9) Uiso 0.40 1 d PD . .

loop_
_atom_site_aniso_label
_atom_site_aniso_U_11
_atom_site_aniso_U_22
_atom_site_aniso_U_33
_atom_site_aniso_U_23
_atom_site_aniso_U_13
_atom_site_aniso_U_12
Ru1 0.05669(15) 0.03208(14) 0.03211(12) 0.00527(9) 0.01782(10) 0.00319(10)
Ru2 0.03070(12) 0.03636(15) 0.03778(13) 0.01000(9) 0.00777(8) 0.00395(8)
B1 0.0423(16) 0.0331(18) 0.0347(15) 0.0077(13) 0.0101(12) 0.0023(13)
B2 0.0403(16) 0.047(2) 0.0358(16) 0.0099(14) 0.0086(13) 0.0119(14)
C1 0.093(3) 0.060(2) 0.0383(16) 0.0166(16) 0.0258(17) 0.022(2)
C2 0.0559(18) 0.060(2) 0.0305(14) 0.0005(13) 0.0131(13) -0.0029(16)
C3 0.078(2) 0.067(2) 0.0350(15) 0.0038(15) 0.0199(15) 0.033(2)
C4 0.058(2) 0.096(3) 0.0313(15) 0.0005(17) 0.0209(14) -0.023(2)
C5 0.096(3) 0.060(2) 0.0431(17) 0.0187(16) 0.0370(19) 0.020(2)
C6 0.090(3) 0.121(4) 0.057(2) 0.022(3) 0.021(2) 0.042(3)
C7 0.099(4) 0.105(4) 0.060(2) -0.009(3) 0.012(2) -0.040(3)
C8 0.133(5) 0.086(4) 0.069(3) 0.008(3) 0.032(3) 0.053(3)
C9 0.073(3) 0.121(5) 0.078(3) -0.003(3) 0.027(2) -0.020(3)
C10 0.129(4) 0.055(3) 0.070(3) 0.021(2) 0.040(3) 0.012(3)
C11 0.064(2) 0.052(2) 0.0335(14) 0.0086(13) 0.0193(13) 0.0129(16)
C12 0.0639(19) 0.046(2) 0.0442(16) 0.0167(14) 0.0237(15) 0.0072(15)
C13 0.082(2) 0.045(2) 0.0477(18) 0.0196(15) 0.0301(17) 0.0147(18)
C14 0.062(2) 0.066(2) 0.0410(16) 0.0157(16) 0.0149(15) 0.0178(18)
C15 0.068(2) 0.061(2) 0.0309(14) 0.0009(14) 0.0118(14) -0.0006(18)
C16 0.083(2) 0.0442(19) 0.0353(15) 0.0029(13) 0.0183(15) 0.0106(17)
C17 0.085(3) 0.073(3) 0.0416(17) 0.0174(17) 0.0249(17) 0.035(2)
C21 0.091(3) 0.108(4) 0.078(3) 0.017(3) 0.037(3) 0.043(3)
C25 0.134(5) 0.051(3) 0.088(3) 0.009(2) -0.014(3) 0.016(3)
C26 0.073(2) 0.071(3) 0.059(2) 0.0121(19) 0.0188(18) 0.021(2)
C31 0.0393(15) 0.0385(18) 0.0554(18) 0.0181(14) -0.0006(13) 0.0009(13)
C32 0.0388(14) 0.053(2) 0.0412(15) 0.0153(14) 0.0071(12) 0.0067(13)
C33 0.0438(16) 0.0468(19) 0.0442(16) 0.0039(14) -0.0010(13) 0.0034(14)
C34 0.0326(13) 0.0473(19) 0.0489(16) 0.0167(14) 0.0043(12) 0.0021(12)
C35 0.0377(14) 0.0483(19) 0.0490(16) 0.0124(14) 0.0060(12) 0.0121(13)
C36 0.063(2) 0.054(2) 0.092(3) 0.031(2) -0.001(2) -0.0092(19)
C37 0.057(2) 0.095(3) 0.054(2) 0.023(2) 0.0226(17) 0.016(2)
C38 0.075(3) 0.055(2) 0.072(3) -0.009(2) -0.004(2) 0.009(2)
C39 0.0389(17) 0.078(3) 0.088(3) 0.036(2) 0.0059(17) -0.0085(17)
C40 0.064(2) 0.072(3) 0.067(2) 0.007(2) 0.0122(18) 0.035(2)
C41 0.0407(15) 0.0441(18) 0.0383(15) 0.0082(13) 0.0030(12) 0.0032(13)
C42 0.0342(14) 0.057(2) 0.0473(16) 0.0144(15) 0.0064(12) 0.0052(13)
C43 0.0403(15) 0.057(2) 0.0501(17) 0.0114(15) 0.0088(13) 0.0167(14)
C44 0.0600(19) 0.046(2) 0.0557(19) 0.0170(15) 0.0064(15) 0.0190(16)
C45 0.0484(16) 0.0436(19) 0.0479(17) 0.0179(14) 0.0071(13) 0.0018(14)
C46 0.0426(15) 0.053(2) 0.0408(15) 0.0160(14) 0.0116(12) 0.0036(14)
C47 0.0517(17) 0.047(2) 0.0439(16) 0.0114(14) 0.0087(13) -0.0012(14)
C50 0.080(3) 0.102(4) 0.066(3) -0.007(3) 0.030(2) 0.004(3)
C53 0.067(2) 0.059(2) 0.067(2) 0.0151(19) 0.0158(18) 0.0111(19)
C56 0.077(3) 0.066(3) 0.065(2) 0.019(2) 0.013(2) 0.008(2)
C61 0.0447(14) 0.0354(16) 0.0319(13) 0.0096(11) 0.0117(11) 0.0058(12)
C62 0.0443(15) 0.0368(16) 0.0373(14) 0.0058(12) 0.0121(11) 0.0022(12)
C63 0.0581(18) 0.0350(17) 0.0479(16) 0.0057(13) 0.0174(14) 0.0071(14)
C64 0.0527(18) 0.054(2) 0.0526(18) 0.0112(15) 0.0177(15) 0.0172(15)
C65 0.0417(15) 0.052(2) 0.0508(17) 0.0086(15) 0.0139(13) 0.0025(14)
C66 0.0437(15) 0.0408(17) 0.0429(15) 0.0026(13) 0.0113(12) -0.0008(13)
C67 0.0366(13) 0.0370(16) 0.0371(14) 0.0031(12) 0.0127(11) 0.0019(11)
C68 0.0419(15) 0.0410(17) 0.0401(15) 0.0045(12) 0.0094(12) 0.0040(12)
C69 0.0410(15) 0.057(2) 0.0408(15) -0.0066(14) 0.0071(12) 0.0015(14)
C70 0.0433(16) 0.0391(18) 0.0590(19) -0.0089(14) 0.0163(14) -0.0048(13)
C71 0.0487(16) 0.0341(17) 0.0579(18) 0.0040(14) 0.0205(14) 0.0019(13)
C72 0.0420(14) 0.0366(17) 0.0430(15) 0.0075(12) 0.0145(12) 0.0013(12)
C73 0.0444(15) 0.0319(16) 0.0472(16) 0.0064(12) 0.0152(13) 0.0060(12)
C74 0.0525(18) 0.049(2) 0.0586(19) -0.0062(16) 0.0198(15) -0.0049(15)
C75 0.054(2) 0.049(2) 0.090(3) -0.005(2) 0.0235(19) -0.0111(17)
C76 0.066(2) 0.043(2) 0.106(3) 0.014(2) 0.050(2) 0.0050(17)
C77 0.076(2) 0.047(2) 0.069(2) 0.0217(17) 0.042(2) 0.0136(18)
C78 0.0481(15) 0.0277(15) 0.0377(14) 0.0033(11) 0.0055(12) 0.0019(12)
C79 0.0549(18) 0.0467(19) 0.0367(15) 0.0102(13) 0.0099(13) -0.0053(14)
C80 0.083(3) 0.062(2) 0.0399(17) 0.0122(16) 0.0126(17) -0.009(2)
C81 0.097(3) 0.061(3) 0.0448(19) 0.0178(17) -0.012(2) 0.005(2)
C82 0.082(3) 0.053(2) 0.059(2) 0.0058(18) -0.013(2) 0.025(2)
C83 0.062(2) 0.048(2) 0.0476(17) 0.0003(15) 0.0040(15) 0.0170(16)
C84 0.0443(15) 0.0473(19) 0.0402(15) 0.0157(13) 0.0109(12) 0.0171(13)
C85 0.0557(18) 0.063(2) 0.0391(16) 0.0110(15) 0.0112(14) 0.0119(16)
C86 0.083(3) 0.070(3) 0.0398(17) 0.0087(17) 0.0135(17) 0.013(2)
C87 0.095(3) 0.079(3) 0.0451(19) 0.0163(19) 0.030(2) 0.031(2)
C88 0.063(2) 0.076(3) 0.071(2) 0.035(2) 0.036(2) 0.024(2)
C89 0.0558(19) 0.062(2) 0.0505(18) 0.0175(16) 0.0188(15) 0.0156(17)
C90 0.0385(14) 0.0420(17) 0.0399(15) 0.0144(12) 0.0066(11) 0.0062(12)
C91 0.0465(16) 0.0445(18) 0.0404(15) 0.0105(13) 0.0090(12) 0.0043(13)
C92 0.0560(18) 0.051(2) 0.0407(16) 0.0113(14) 0.0017(14) -0.0035(15)
C93 0.0453(17) 0.062(2) 0.058(2) 0.0273(18) -0.0095(15) -0.0036(16)
C94 0.0441(16) 0.055(2) 0.067(2) 0.0223(17) 0.0024(15) 0.0142(15)
C95 0.0450(16) 0.048(2) 0.0508(17) 0.0126(15) 0.0067(13) 0.0108(14)
C96 0.0438(15) 0.0481(19) 0.0326(13) 0.0104(12) 0.0114(11) 0.0123(13)
C97 0.0555(18) 0.052(2) 0.0477(17) 0.0140(15) 0.0097(14) 0.0141(15)
C98 0.075(2) 0.048(2) 0.0557(19) 0.0158(16) 0.0165(17) 0.0188(18)
C99 0.081(2) 0.057(2) 0.0458(17) 0.0173(16) 0.0215(17) 0.033(2)
C100 0.059(2) 0.074(3) 0.0475(18) 0.0209(17) 0.0142(15) 0.033(2)
C101 0.0495(17) 0.059(2) 0.0417(16) 0.0154(15) 0.0107(13) 0.0196(15)
C102 0.0376(14) 0.0528(19) 0.0323(13) 0.0090(12) 0.0031(11) 0.0107(13)
C103 0.0482(16) 0.055(2) 0.0429(16) 0.0125(14) 0.0122(13) 0.0116(15)
C104 0.0516(19) 0.082(3) 0.061(2) 0.029(2) 0.0208(16) 0.0140(19)
C105 0.0531(19) 0.069(3) 0.066(2) 0.030(2) 0.0051(17) -0.0027(18)
C106 0.065(2) 0.048(2) 0.0552(19) 0.0135(16) -0.0048(17) -0.0035(17)
C107 0.0562(18) 0.0448(19) 0.0419(16) 0.0088(13) 0.0045(13) 0.0107(15)
C108 0.0560(18) 0.0404(18) 0.0530(18) 0.0116(14) 0.0213(14) 0.0034(14)

loop_
_atom_type_symbol
_atom_type_description
_atom_type_scat_dispersion_real
_atom_type_scat_dispersion_imag
_atom_type_scat_source
C C 0.0181 0.0091 'International Tables Vol C Tables 4.2.6.8 and 6.1.1.4'
H H 0.0000 0.0000 'International Tables Vol C Tables 4.2.6.8 and 6.1.1.4'
B B 0.0090 0.0039 'International Tables Vol C Tables 4.2.6.8 and 6.1.1.4'
Cl Cl 0.3639 0.7018 'International Tables Vol C Tables 4.2.6.8 and 6.1.1.4'
Ru Ru 0.0552 3.2960 'International Tables Vol C Tables 4.2.6.8 and 6.1.1.4'

loop_
_geom_angle_atom_site_label_1
_geom_angle_atom_site_label_2
_geom_angle_atom_site_label_3
_geom_angle
C3 Ru1 C4 41.52(17)
C3 Ru1 C2 38.55(14)
C4 Ru1 C2 64.42(13)
C3 Ru1 C5 65.16(15)
C4 Ru1 C5 37.47(16)
C2 Ru1 C5 61.43(16)
C3 Ru1 C13 107.70(14)
C4 Ru1 C13 136.25(17)
C2 Ru1 C13 114.03(15)
C5 Ru1 C13 172.77(14)
C3 Ru1 C15 130.47(15)
C4 Ru1 C15 107.10(14)
C2 Ru1 C15 169.01(14)
C5 Ru1 C15 116.71(16)
C13 Ru1 C15 66.55(15)
C3 Ru1 C14 108.75(14)
C4 Ru1 C14 112.11(15)
C2 Ru1 C14 137.61(15)
C5 Ru1 C14 142.21(17)
C13 Ru1 C14 37.06(15)
C15 Ru1 C14 36.88(15)
C3 Ru1 C1 63.51(15)
C4 Ru1 C1 62.15(15)
C2 Ru1 C1 36.23(15)
C5 Ru1 C1 35.79(17)
C13 Ru1 C1 143.32(16)
C15 Ru1 C1 147.67(16)
C14 Ru1 C1 172.25(14)
C3 Ru1 C16 163.18(16)
C4 Ru1 C16 123.50(15)
C2 Ru1 C16 153.13(15)
C5 Ru1 C16 107.68(15)
C13 Ru1 C16 78.85(14)
C15 Ru1 C16 37.11(14)
C14 Ru1 C16 66.81(14)
C1 Ru1 C16 120.42(15)
C3 Ru1 C12 127.98(16)
C4 Ru1 C12 169.32(16)
C2 Ru1 C12 108.69(13)
C5 Ru1 C12 148.03(15)
C13 Ru1 C12 37.15(14)
C15 Ru1 C12 78.57(14)
C14 Ru1 C12 66.80(14)
C1 Ru1 C12 117.75(15)
C16 Ru1 C12 66.48(14)
C3 Ru1 C11 159.83(16)
C4 Ru1 C11 153.31(16)
C2 Ru1 C11 123.88(13)
C5 Ru1 C11 119.86(14)
C13 Ru1 C11 67.20(13)
C15 Ru1 C11 66.91(14)
C14 Ru1 C11 79.35(13)
C1 Ru1 C11 108.10(14)
C16 Ru1 C11 36.98(14)
C12 Ru1 C11 37.16(13)
C33 Ru2 C32 38.34(13)
C33 Ru2 C34 38.46(13)
C32 Ru2 C34 63.98(12)
C33 Ru2 C31 63.94(13)
C32 Ru2 C31 37.90(13)
C34 Ru2 C31 63.83(11)
C33 Ru2 C35 64.11(13)
C32 Ru2 C35 64.00(12)
C34 Ru2 C35 37.91(13)
C31 Ru2 C35 38.50(12)
C33 Ru2 C42 142.20(13)
C32 Ru2 C42 112.85(12)
C34 Ru2 C42 173.54(12)
C31 Ru2 C42 110.07(12)
C35 Ru2 C42 135.92(13)
C33 Ru2 C43 113.96(13)
C32 Ru2 C43 105.02(12)
C34 Ru2 C43 148.03(14)
C31 Ru2 C43 127.02(13)
C35 Ru2 C43 165.47(13)
C42 Ru2 C43 37.02(13)
C33 Ru2 C44 103.60(14)
C32 Ru2 C44 119.96(14)
C34 Ru2 C44 119.96(14)
C31 Ru2 C44 156.37(14)
C35 Ru2 C44 156.29(14)
C42 Ru2 C44 66.46(14)
C43 Ru2 C44 36.86(14)
C33 Ru2 C45 116.48(13)
C32 Ru2 C45 150.07(14)
C34 Ru2 C45 107.10(12)
C31 Ru2 C45 165.94(13)
C35 Ru2 C45 127.80(12)
C42 Ru2 C45 78.46(12)
C43 Ru2 C45 66.53(13)
C44 Ru2 C45 36.99(13)
C33 Ru2 C46 145.79(13)
C32 Ru2 C46 173.48(13)
C34 Ru2 C46 116.36(12)
C31 Ru2 C46 135.77(14)
C35 Ru2 C46 111.90(12)
C42 Ru2 C46 66.08(12)
C43 Ru2 C46 78.07(12)
C44 Ru2 C46 65.95(14)
C45 Ru2 C46 36.41(13)
C33 Ru2 C41 177.55(12)
C32 Ru2 C41 139.37(12)
C34 Ru2 C41 141.74(13)
C31 Ru2 C41 113.71(12)
C35 Ru2 C41 114.62(12)
C42 Ru2 C41 37.17(12)
C43 Ru2 C41 66.69(13)
C44 Ru2 C41 78.34(13)
C45 Ru2 C41 65.97(12)
C46 Ru2 C41 36.36(11)
C61 B1 C67 111.6(2)
C61 B1 C78 107.0(2)
C67 B1 C78 109.0(2)
C61 B1 C73 109.2(2)
C67 B1 C73 110.0(2)
C78 B1 C73 110.0(2)
C90 B2 C96 112.0(3)
C90 B2 C102 104.6(2)
C96 B2 C102 112.4(2)
C90 B2 C84 113.4(2)
C96 B2 C84 101.9(2)
C102 B2 C84 112.7(3)
C5 C1 C2 110.2(4)
C5 C1 C6 126.8(4)
C2 C1 C6 122.9(4)
C5 C1 Ru1 71.1(2)
C2 C1 Ru1 70.5(2)
C6 C1 Ru1 127.7(3)
C1 C2 C3 110.6(4)
C1 C2 C7 127.6(4)
C3 C2 C7 121.7(4)
C1 C2 Ru1 73.3(2)
C3 C2 Ru1 69.81(18)
C7 C2 Ru1 126.6(3)
C2 C3 C8 132.3(5)
C2 C3 C4 102.7(3)
C8 C3 C4 124.9(4)
C2 C3 Ru1 71.64(19)
C8 C3 Ru1 125.0(3)
C4 C3 Ru1 69.34(18)
C5 C4 C9 130.7(5)
C5 C4 C3 106.1(3)
C9 C4 C3 123.1(5)
C5 C4 Ru1 72.5(2)
C9 C4 Ru1 124.1(3)
C3 C4 Ru1 69.14(18)
C1 C5 C4 110.3(4)
C1 C5 C10 125.0(4)
C4 C5 C10 124.7(5)
C1 C5 Ru1 73.1(2)
C4 C5 Ru1 70.0(2)
C10 C5 Ru1 125.4(3)
C16 C11 C12 116.8(3)
C16 C11 C17 121.5(4)
C12 C11 C17 121.7(4)
C16 C11 Ru1 69.52(19)
C12 C11 Ru1 69.54(18)
C17 C11 Ru1 130.2(2)
C13 C12 C11 121.5(3)
C13 C12 Ru1 71.08(19)
C11 C12 Ru1 73.30(18)
C14 C13 C12 120.1(3)
C14 C13 Ru1 71.6(2)
C12 C13 Ru1 71.77(19)
C15 C14 C13 119.6(4)
C15 C14 Ru1 71.4(2)
C13 C14 Ru1 71.3(2)
C14 C15 C16 120.6(4)
C14 C15 Ru1 71.7(2)
C16 C15 Ru1 71.7(2)
C15 C16 C11 121.4(3)
C15 C16 Ru1 71.2(2)
C11 C16 Ru1 73.50(19)
C18B C17 C18A 87.7(5)
C18B C17 C11 129.7(5)
C18A C17 C11 130.9(4)
C18B C17 C24B 115.3(6)
C11 C17 C24B 114.8(5)
C18A C17 C24A 109.1(4)
C11 C17 C24A 119.8(4)
C24B C17 C24A 114.6(5)
C20B C21 C20A 109.4(7)
C20A C21 C22A 92.8(5)
C20B C21 C22B 90.1(7)
C22A C21 C22B 60.8(5)
C24B C25 C26 119.4(6)
C18A C25 C26 113.6(4)
C24B C25 C22B 99.2(6)
C18A C25 C22B 58.6(5)
C26 C25 C22B 93.7(5)
C23A C26 C25 108.4(4)
C25 C26 C23B 109.4(5)
C17 C18A C25 110.9(5)
C17 C18A C19A 110.9(5)
C25 C18A C19A 103.7(5)
C22A C19A C18A 108.8(5)
C22A C19A C20A 90.0(5)
C18A C19A C20A 117.9(6)
C21 C20A C19A 91.9(5)
C23A C22A C19A 111.0(5)
C23A C22A C21 120.2(6)
C19A C22A C21 85.3(5)
C26 C23A C24A 105.4(6)
C26 C23A C22A 111.5(6)
C24A C23A C22A 105.0(6)
C23A C24A C17 113.9(5)
C17 C18B C19B 115.3(7)
C17 C18B C23B 104.5(7)
C19B C18B C23B 106.9(8)
C18B C19B C20B 121.6(8)
C18B C19B C22B 110.0(8)
C20B C19B C22B 91.8(8)
C21 C20B C19B 94.8(8)
C19B C22B C21 82.9(6)
C19B C22B C25 108.1(7)
C21 C22B C25 123.5(7)
C18B C23B C26 107.9(7)
C25 C24B C17 116.9(7)
C32 C31 C35 108.1(3)
C32 C31 C36 125.3(4)
C35 C31 C36 126.5(4)
C32 C31 Ru2 70.62(18)
C35 C31 Ru2 71.07(18)
C36 C31 Ru2 126.2(2)
C31 C32 C33 108.5(3)
C31 C32 C37 126.0(3)
C33 C32 C37 125.5(4)
C31 C32 Ru2 71.48(18)
C33 C32 Ru2 70.70(18)
C37 C32 Ru2 125.6(2)
C32 C33 C34 107.5(3)
C32 C33 C38 125.6(4)
C34 C33 C38 126.9(3)
C32 C33 Ru2 70.96(18)
C34 C33 Ru2 70.92(18)
C38 C33 Ru2 125.2(3)
C35 C34 C33 108.7(3)
C35 C34 C39 125.9(3)
C33 C34 C39 125.4(3)
C35 C34 Ru2 71.79(17)
C33 C34 Ru2 70.62(17)
C39 C34 Ru2 124.6(2)
C34 C35 C31 107.2(3)
C34 C35 C40 126.3(3)
C31 C35 C40 126.3(3)
C34 C35 Ru2 70.31(17)
C31 C35 Ru2 70.42(17)
C40 C35 Ru2 127.8(2)
C46 C41 C42 117.7(3)
C46 C41 C47 121.1(3)
C42 C41 C47 121.2(3)
C46 C41 Ru2 70.67(17)
C42 C41 Ru2 69.27(18)
C47 C41 Ru2 133.1(2)
C43 C42 C41 121.0(3)
C43 C42 Ru2 71.83(18)
C41 C42 Ru2 73.57(17)
C44 C43 C42 119.6(3)
C44 C43 Ru2 71.61(19)
C42 C43 Ru2 71.15(18)
C43 C44 C45 120.3(3)
C43 C44 Ru2 71.54(19)
C45 C44 Ru2 72.11(19)
C46 C45 C44 119.3(3)
C46 C45 Ru2 71.84(18)
C44 C45 Ru2 70.90(18)
C45 C46 C41 122.0(3)
C45 C46 Ru2 71.74(18)
C41 C46 Ru2 72.98(17)
C54A C47 C54B 69.5(7)
C54A C47 C48A 114.9(4)
C54B C47 C48A 81.0(8)
C54A C47 C41 120.7(3)
C54B C47 C41 126.0(8)
C48A C47 C41 123.7(3)
C54A C47 C48B 88.2(7)
C54B C47 C48B 109.8(10)
C41 C47 C48B 122.7(7)
C49B C50 C51A 105.2(7)
C51A C50 C49A 90.0(4)
C49B C50 C51B 84.8(11)
C51A C50 C51B 61.7(9)
C49A C50 C51B 105.4(9)
C55B C53 C56 134.2(9)
C55B C53 C54A 73.6(10)
C56 C53 C54A 103.4(3)
C56 C53 C52A 110.6(4)
C54A C53 C52A 101.8(3)
C53 C56 C55A 115.8(4)
C53 C56 C52B 106.7(8)
C53 C56 C54B 79.7(6)
C55A C56 C54B 62.6(6)
C52B C56 C54B 96.2(9)
C47 C48A C49A 105.2(3)
C47 C48A C55A 107.7(4)
C49A C48A C55A 111.0(4)
C48A C49A C52A 109.3(4)
C48A C49A C50 118.4(4)
C52A C49A C50 87.7(4)
C50 C51A C52A 92.9(4)
C49A C52A C53 111.1(4)
C49A C52A C51A 89.4(4)
C53 C52A C51A 117.8(4)
C47 C54A C53 114.3(4)
C56 C55A C48A 107.4(4)
C49B C48B C47 114.7(12)
C49B C48B C55B 110.2(15)
C47 C48B C55B 99.8(13)
C50 C49B C48B 115.8(13)
C50 C49B C52B 96.9(13)
C48B C49B C52B 110.8(14)
C52B C51B C50 86.6(15)
C51B C52B C49B 91.7(15)
C51B C52B C56 110.1(16)
C49B C52B C56 117.5(14)
C47 C54B C56 120.1(11)
C53 C55B C48B 98.6(14)
C66 C61 C62 114.8(3)
C66 C61 B1 123.7(3)
C62 C61 B1 121.3(3)
C63 C62 C61 122.8(3)
C64 C63 C62 120.2(3)
C65 C64 C63 118.9(3)
C64 C65 C66 120.3(3)
C65 C66 C61 122.9(3)
C68 C67 C72 114.6(3)
C68 C67 B1 122.0(3)
C72 C67 B1 123.4(3)
C69 C68 C67 123.0(3)
C70 C69 C68 119.8(3)
C71 C70 C69 119.3(3)
C70 C71 C72 120.6(3)
C71 C72 C67 122.7(3)
C74 C73 C108 113.8(3)
C74 C73 B1 122.5(3)
C108 C73 B1 123.6(3)
C73 C74 C75 123.4(4)
C76 C75 C74 120.6(4)
C75 C76 C77 118.2(3)
C108 C77 C76 120.2(4)
C79 C78 C83 115.5(3)
C79 C78 B1 122.3(3)
C83 C78 B1 122.1(3)
C78 C79 C80 122.2(4)
C81 C80 C79 120.1(4)
C82 C81 C80 119.3(3)
C83 C82 C81 120.1(4)
C82 C83 C78 122.7(4)
C85 C84 C89 114.9(3)
C85 C84 B2 124.0(3)
C89 C84 B2 120.7(3)
C84 C85 C86 123.0(4)
C87 C86 C85 120.1(4)
C86 C87 C88 119.5(4)
C87 C88 C89 120.2(4)
C88 C89 C84 122.2(4)
C95 C90 C91 115.2(3)
C95 C90 B2 123.7(3)
C91 C90 B2 120.9(3)
C92 C91 C90 123.0(3)
C91 C92 C93 120.3(3)
C92 C93 C94 118.5(3)
C93 C94 C95 120.5(3)
C94 C95 C90 122.4(3)
C101 C96 C97 115.0(3)
C101 C96 B2 121.9(3)
C97 C96 B2 122.4(3)
C96 C97 C98 122.5(3)
C99 C98 C97 119.9(4)
C100 C99 C98 119.4(4)
C99 C100 C101 120.7(3)
C100 C101 C96 122.4(4)
C103 C102 C107 115.8(3)
C103 C102 B2 121.1(3)
C107 C102 B2 123.0(3)
C102 C103 C104 122.3(4)
C105 C104 C103 119.9(4)
C104 C105 C106 119.2(4)
C105 C106 C107 120.9(4)
C106 C107 C102 121.9(3)
C77 C108 C73 123.8(3)
Cl1B C1S Cl2B 113.0(7)
Cl2A C1S Cl1A 101.6(5)

loop_
_geom_bond_atom_site_label_1
_geom_bond_atom_site_label_2
_geom_bond_distance
Ru1 C3 2.154(3)
Ru1 C4 2.157(3)
Ru1 C2 2.178(3)
Ru1 C5 2.189(3)
Ru1 C13 2.209(3)
Ru1 C15 2.209(3)
Ru1 C14 2.212(3)
Ru1 C1 2.214(4)
Ru1 C16 2.215(3)
Ru1 C12 2.218(3)
Ru1 C11 2.267(3)
Ru2 C33 2.175(3)
Ru2 C32 2.178(3)
Ru2 C34 2.179(3)
Ru2 C31 2.189(3)
Ru2 C35 2.198(3)
Ru2 C42 2.209(3)
Ru2 C43 2.217(3)
Ru2 C44 2.218(3)
Ru2 C45 2.234(3)
Ru2 C46 2.235(3)
Ru2 C41 2.265(3)
B1 C61 1.643(4)
B1 C67 1.646(4)
B1 C78 1.653(4)
B1 C73 1.660(4)
B2 C90 1.640(4)
B2 C96 1.643(5)
B2 C102 1.654(5)
B2 C84 1.655(4)
C1 C5 1.353(6)
C1 C2 1.366(6)
C1 C6 1.532(6)
C2 C3 1.430(5)
C2 C7 1.526(6)
C3 C8 1.455(6)
C3 C4 1.528(6)
C4 C5 1.396(6)
C4 C9 1.496(6)
C5 C10 1.525(6)
C11 C16 1.422(5)
C11 C12 1.430(5)
C11 C17 1.470(5)
C12 C13 1.410(5)
C13 C14 1.405(6)
C14 C15 1.399(6)
C15 C16 1.408(6)
C17 C18B 1.338(10)
C17 C18A 1.405(7)
C17 C24B 1.509(10)
C17 C24A 1.517(8)
C21 C20B 1.404(13)
C21 C20A 1.411(9)
C21 C22A 1.627(8)
C21 C22B 1.717(12)
C25 C24B 1.287(10)
C25 C18A 1.491(8)
C25 C26 1.512(7)
C25 C22B 1.871(13)
C26 C23A 1.476(9)
C26 C23B 1.655(11)
C18A C19A 1.556(8)
C19A C22A 1.545(9)
C19A C20A 1.574(10)
C22A C23A 1.518(10)
C23A C24A 1.516(10)
C18B C19B 1.506(12)
C18B C23B 1.546(13)
C19B C20B 1.538(14)
C19B C22B 1.552(15)
C31 C32 1.418(5)
C31 C35 1.447(5)
C31 C36 1.498(5)
C32 C33 1.429(5)
C32 C37 1.498(5)
C33 C34 1.434(5)
C33 C38 1.503(5)
C34 C35 1.422(5)
C34 C39 1.503(4)
C35 C40 1.494(5)
C41 C46 1.404(4)
C41 C42 1.427(5)
C41 C47 1.475(5)
C42 C43 1.405(5)
C43 C44 1.402(5)
C44 C45 1.412(5)
C45 C46 1.396(5)
C47 C54A 1.365(5)
C47 C54B 1.371(19)
C47 C48A 1.469(6)
C47 C48B 1.549(17)
C50 C49B 1.438(17)
C50 C51A 1.470(7)
C50 C49A 1.624(7)
C50 C51B 1.76(3)
C53 C55B 1.43(2)
C53 C56 1.495(6)
C53 C54A 1.546(6)
C53 C52A 1.558(6)
C56 C55A 1.504(7)
C56 C52B 1.559(19)
C56 C54B 1.793(19)
C48A C49A 1.538(6)
C48A C55A 1.545(7)
C49A C52A 1.550(6)
C51A C52A 1.565(8)
C48B C49B 1.54(2)
C48B C55B 1.56(3)
C49B C52B 1.54(3)
C51B C52B 1.48(3)
C61 C66 1.405(4)
C61 C62 1.408(4)
C62 C63 1.391(5)
C63 C64 1.385(5)
C64 C65 1.380(5)
C65 C66 1.390(5)
C67 C68 1.406(4)
C67 C72 1.408(4)
C68 C69 1.398(5)
C69 C70 1.387(5)
C70 C71 1.368(5)
C71 C72 1.398(4)
C73 C74 1.392(5)
C73 C108 1.403(5)
C74 C75 1.395(5)
C75 C76 1.373(7)
C76 C77 1.386(6)
C77 C108 1.383(5)
C78 C79 1.394(5)
C78 C83 1.407(5)
C79 C80 1.396(5)
C80 C81 1.380(6)
C81 C82 1.379(7)
C82 C83 1.379(5)
C84 C85 1.390(5)
C84 C89 1.400(5)
C85 C86 1.403(5)
C86 C87 1.352(6)
C87 C88 1.374(7)
C88 C89 1.399(5)
C90 C95 1.400(5)
C90 C91 1.404(5)
C91 C92 1.386(5)
C92 C93 1.387(6)
C93 C94 1.387(6)
C94 C95 1.396(5)
C96 C101 1.398(4)
C96 C97 1.400(5)
C97 C98 1.404(5)
C98 C99 1.374(6)
C99 C100 1.361(6)
C100 C101 1.396(5)
C102 C103 1.389(4)
C102 C107 1.392(5)
C103 C104 1.407(5)
C104 C105 1.364(6)
C105 C106 1.369(6)
C106 C107 1.389(5)
C1S Cl1B 1.379(11)
C1S Cl2B 1.602(9)
C1S Cl2A 1.799(10)
C1S Cl1A 1.834(9)
Cl1A Cl1B 0.725(10)
Cl2A Cl2B 0.641(7)
